data_4316963
loop_
_publ_author_name
'Ji-Jun Jiang'
'Mei Pan'
'Jun-Min Liu'
'Wei Wang'
'Cheng-Yong Su'

_publ_section_title
;
 Assembly of Robust and Porous Hydrogen-Bonded Coordination Frameworks:
 Isomorphism, Polymorphism, and Selective Adsorption
;
_journal_name_full 'Inorganic Chemistry'
_journal_page_first 10166
_journal_page_last 10173
_journal_paper_doi 10.1021/ic1014384
_journal_volume 49
_journal_year 2010
_chemical_formula_sum 'C24 H21 Gd N10 O9'
_chemical_formula_weight 750.76
_chemical_name_systematic
; 
 ? 
;
_space_group_IT_number 159
_symmetry_cell_setting hexagonal
_symmetry_space_group_name_Hall 'P 3 -2c'
_symmetry_space_group_name_H-M 'P 3 1 c'
_atom_sites_solution_hydrogens geom
_atom_sites_solution_primary direct
_atom_sites_solution_secondary difmap
_audit_creation_method SHELXL-97
_cell_angle_alpha 90.00
_cell_angle_beta 90.00
_cell_angle_gamma 120.00
_cell_formula_units_Z 2
_cell_length_a 12.0415(7)
_cell_length_b 12.0415(7)
_cell_length_c 14.1138(10)
_cell_measurement_temperature 473(2)
_cell_volume 1772.29(19)
_computing_structure_refinement 'SHELXL-97 (Sheldrick, 1997)'
_computing_structure_solution 'SHELXS-97 (Sheldrick, 1990)'
_diffrn_ambient_temperature 473(2)
_diffrn_measured_fraction_theta_full 0.980
_diffrn_measured_fraction_theta_max 0.980
_diffrn_measurement_device_type Apex
_diffrn_radiation_monochromator graphite
_diffrn_radiation_source 'fine-focus sealed tube'
_diffrn_radiation_type MoK\a
_diffrn_radiation_wavelength 0.71073
_diffrn_reflns_av_R_equivalents 0.0295
_diffrn_reflns_av_sigmaI/netI 0.0314
_diffrn_reflns_limit_h_max 0
_diffrn_reflns_limit_h_min -13
_diffrn_reflns_limit_k_max 1
_diffrn_reflns_limit_k_min -12
_diffrn_reflns_limit_l_max 13
_diffrn_reflns_limit_l_min -17
_diffrn_reflns_number 2769
_diffrn_reflns_theta_full 26.02
_diffrn_reflns_theta_max 26.02
_diffrn_reflns_theta_min 2.43
_exptl_absorpt_coefficient_mu 1.927
_exptl_absorpt_correction_T_max 0.6444
_exptl_absorpt_correction_T_min 0.5519
_exptl_absorpt_correction_type multi-scan
_exptl_absorpt_process_details SADABS
_exptl_crystal_colour colorless
_exptl_crystal_density_diffrn 1.407
_exptl_crystal_density_method 'not measured'
_exptl_crystal_description block
_exptl_crystal_F_000 742
_exptl_crystal_size_max 0.35
_exptl_crystal_size_mid 0.30
_exptl_crystal_size_min 0.25
_refine_diff_density_max 0.910
_refine_diff_density_min -0.858
_refine_diff_density_rms 0.178
_refine_ls_abs_structure_details 'Flack H D (1983), Acta Cryst. A39, 876-881'
_refine_ls_abs_structure_Flack -0.03(7)
_refine_ls_extinction_method none
_refine_ls_goodness_of_fit_ref 1.074
_refine_ls_hydrogen_treatment geom
_refine_ls_matrix_type full
_refine_ls_number_parameters 121
_refine_ls_number_reflns 1548
_refine_ls_number_restraints 1
_refine_ls_restrained_S_all 1.074
_refine_ls_R_factor_all 0.0728
_refine_ls_R_factor_gt 0.0668
_refine_ls_shift/su_max 0.011
_refine_ls_shift/su_mean 0.002
_refine_ls_structure_factor_coef Fsqd
_refine_ls_weighting_details 'calc w=1/[\s^2^(Fo^2^)+(0.1000P)^2^+28.2210P] where P=(Fo^2^+2Fc^2^)/3'
_refine_ls_weighting_scheme calc
_refine_ls_wR_factor_gt 0.1925
_refine_ls_wR_factor_ref 0.1996
_reflns_number_gt 1409
_reflns_number_total 1548
_reflns_threshold_expression >2sigma(I)
_cod_data_source_file ic1014384_si_001_04.cif
_cod_data_source_block 2-gd-473
_cod_depositor_comments
;
The following automatic conversions were performed:

'_symmetry_cell_setting' value 'Hexagonal' changed to 'hexagonal'
according to the built-in table from CIF Core dictionary named
'cif_core.dic' version 2.4.1 from 2010-06-29.

Automatic conversion script
Id: cif_fix_values 1646 2011-03-28 12:23:43Z adriana 
;
_cod_database_code 4316963

loop_
_symmetry_equiv_pos_as_xyz
'x, y, z'
'-y, x-y, z'
'-x+y, -x, z'
'y, x, z+1/2'
'x-y, -y, z+1/2'
'-x, -x+y, z+1/2'

loop_
_atom_site_label
_atom_site_type_symbol
_atom_site_fract_x
_atom_site_fract_y
_atom_site_fract_z
_atom_site_U_iso_or_equiv
_atom_site_adp_type
_atom_site_occupancy
_atom_site_symmetry_multiplicity
_atom_site_calc_flag
_atom_site_refinement_flags
_atom_site_disorder_assembly
_atom_site_disorder_group
Gd1 Gd 0.6667 1.3333 -0.14197(2) 0.03379(13) Uani 1 3 d S . .
C1 C 0.5726(10) 1.2078(9) -0.3671(7) 0.058(3) Uani 1 1 d . . .
H1A H 0.5883 1.1984 -0.4332 0.069 Uiso 1 1 calc R . .
H1B H 0.4883 1.1994 -0.3626 0.069 Uiso 1 1 calc R . .
C2 C 0.5730(9) 1.1038(9) -0.3120(8) 0.0534(18) Uani 1 1 d . . .
C3 C 0.5638(10) 0.9237(11) -0.2700(11) 0.074(4) Uani 1 1 d . . .
C4 C 0.5401(13) 0.7991(11) -0.2662(10) 0.085(5) Uani 1 1 d . . .
H4A H 0.5087 0.7415 -0.3164 0.102 Uiso 1 1 calc R . .
C5 C 0.5691(14) 0.7719(14) -0.1785(11) 0.101(5) Uani 1 1 d . . .
H5A H 0.5501 0.6876 -0.1696 0.121 Uiso 1 1 calc R . .
C6 C 0.6227(12) 0.8520(10) -0.1014(11) 0.076(4) Uani 1 1 d . . .
H6A H 0.6417 0.8219 -0.0467 0.092 Uiso 1 1 calc R . .
C7 C 0.6476(11) 0.9757(11) -0.1060(11) 0.073(3) Uani 1 1 d . . .
H7A H 0.6858 1.0334 -0.0565 0.088 Uiso 1 1 calc R . .
C8 C 0.6118(12) 1.0091(11) -0.1899(10) 0.073(3) Uani 1 1 d . . .
N1 N 0.6667 1.3333 -0.3357(10) 0.041(3) Uani 1 3 d S . .
N2 N 0.6244(8) 1.1276(8) -0.2231(7) 0.0534(18) Uani 1 1 d . . .
N3 N 0.5434(8) 0.9874(8) -0.3418(7) 0.064(3) Uani 1 1 d . . .
H3A H 0.5158 0.9571 -0.3975 0.077 Uiso 1 1 calc R . .
N4 N 0.6502(8) 1.5342(8) -0.0301(7) 0.058(3) Uani 1 1 d . . .
O1 O 0.7230(7) 1.5619(7) -0.1042(6) 0.069(2) Uani 1 1 d . . .
O2 O 0.5917(6) 1.4212(6) -0.0118(4) 0.0463(18) Uani 1 1 d . . .
O3 O 0.6442(9) 1.6175(8) 0.0038(9) 0.098(4) Uani 1 1 d . . .

loop_
_atom_site_aniso_label
_atom_site_aniso_U_11
_atom_site_aniso_U_22
_atom_site_aniso_U_33
_atom_site_aniso_U_23
_atom_site_aniso_U_13
_atom_site_aniso_U_12
Gd1 0.03774(16) 0.03774(16) 0.0259(2) 0.000 0.000 0.01887(8)
C1 0.068(6) 0.050(5) 0.046(5) 0.002(4) -0.014(4) 0.023(4)
C2 0.055(3) 0.044(2) 0.066(4) 0.001(3) 0.005(3) 0.028(2)
C3 0.044(4) 0.055(5) 0.122(10) -0.023(6) -0.024(6) 0.023(4)
C4 0.100(7) 0.058(6) 0.094(9) -0.018(6) -0.033(7) 0.038(5)
C5 0.126(8) 0.083(7) 0.112(11) 0.001(8) -0.023(8) 0.067(6)
C6 0.092(6) 0.046(5) 0.101(9) -0.017(6) -0.019(7) 0.041(4)
C7 0.073(4) 0.059(4) 0.090(6) -0.019(4) -0.017(4) 0.035(3)
C8 0.073(4) 0.059(4) 0.090(6) -0.019(4) -0.017(4) 0.035(3)
N1 0.039(4) 0.039(4) 0.045(7) 0.000 0.000 0.019(2)
N2 0.055(3) 0.044(2) 0.066(4) 0.001(3) 0.005(3) 0.028(2)
N3 0.082(4) 0.054(4) 0.068(5) -0.016(4) -0.015(4) 0.044(3)
N4 0.066(4) 0.043(4) 0.068(6) -0.008(4) -0.006(4) 0.030(3)
O1 0.074(4) 0.050(3) 0.085(5) 0.026(3) 0.023(4) 0.033(3)
O2 0.042(3) 0.050(3) 0.042(3) -0.010(3) 0.000(3) 0.019(2)
O3 0.106(5) 0.058(4) 0.143(8) 0.002(5) 0.034(6) 0.051(3)

loop_
_atom_type_symbol
_atom_type_description
_atom_type_scat_dispersion_real
_atom_type_scat_dispersion_imag
_atom_type_scat_source
C C 0.0033 0.0016 'International Tables Vol C Tables 4.2.6.8 and 6.1.1.4'
H H 0.0000 0.0000 'International Tables Vol C Tables 4.2.6.8 and 6.1.1.4'
N N 0.0061 0.0033 'International Tables Vol C Tables 4.2.6.8 and 6.1.1.4'
O O 0.0106 0.0060 'International Tables Vol C Tables 4.2.6.8 and 6.1.1.4'
Gd Gd -0.1653 3.9035 'International Tables Vol C Tables 4.2.6.8 and 6.1.1.4'

loop_
_geom_angle_atom_site_label_1
_geom_angle_atom_site_label_2
_geom_angle_atom_site_label_3
_geom_angle
_geom_angle_site_symmetry_1
_geom_angle_site_symmetry_3
_geom_angle_publ_flag
O2 Gd1 O2 72.1(3) 3_575 2_775 ?
O2 Gd1 O2 72.1(3) 3_575 . ?
O2 Gd1 O2 72.1(3) 2_775 . ?
O2 Gd1 O1 49.1(2) 3_575 3_575 ?
O2 Gd1 O1 73.6(2) 2_775 3_575 ?
O2 Gd1 O1 118.3(3) . 3_575 ?
O2 Gd1 O1 118.3(3) 3_575 2_775 ?
O2 Gd1 O1 49.1(2) 2_775 2_775 ?
O2 Gd1 O1 73.7(2) . 2_775 ?
O1 Gd1 O1 115.72(13) 3_575 2_775 ?
O2 Gd1 O1 73.6(2) 3_575 . ?
O2 Gd1 O1 118.3(3) 2_775 . ?
O2 Gd1 O1 49.1(2) . . ?
O1 Gd1 O1 115.72(13) 3_575 . ?
O1 Gd1 O1 115.72(13) 2_775 . ?
O2 Gd1 N2 114.9(3) 3_575 . ?
O2 Gd1 N2 76.5(3) 2_775 . ?
O2 Gd1 N2 143.6(2) . . ?
O1 Gd1 N2 68.0(3) 3_575 . ?
O1 Gd1 N2 72.0(3) 2_775 . ?
O1 Gd1 N2 165.1(3) . . ?
O2 Gd1 N2 76.5(3) 3_575 2_775 ?
O2 Gd1 N2 143.6(2) 2_775 2_775 ?
O2 Gd1 N2 114.9(3) . 2_775 ?
O1 Gd1 N2 72.0(3) 3_575 2_775 ?
O1 Gd1 N2 165.1(3) 2_775 2_775 ?
O1 Gd1 N2 68.0(3) . 2_775 ?
N2 Gd1 N2 101.3(3) . 2_775 ?
O2 Gd1 N2 143.6(2) 3_575 3_575 ?
O2 Gd1 N2 114.9(3) 2_775 3_575 ?
O2 Gd1 N2 76.5(3) . 3_575 ?
O1 Gd1 N2 165.1(3) 3_575 3_575 ?
O1 Gd1 N2 68.0(3) 2_775 3_575 ?
O1 Gd1 N2 72.0(3) . 3_575 ?
N2 Gd1 N2 101.3(3) . 3_575 ?
N2 Gd1 N2 101.3(3) 2_775 3_575 ?
O2 Gd1 N1 137.22(17) 3_575 . ?
O2 Gd1 N1 137.22(17) 2_775 . ?
O2 Gd1 N1 137.22(17) . . ?
O1 Gd1 N1 102.11(19) 3_575 . ?
O1 Gd1 N1 102.11(19) 2_775 . ?
O1 Gd1 N1 102.11(19) . . ?
N2 Gd1 N1 63.2(2) . . ?
N2 Gd1 N1 63.2(2) 2_775 . ?
N2 Gd1 N1 63.2(2) 3_575 . ?
O2 Gd1 N4 23.5(2) 3_575 3_575 ?
O2 Gd1 N4 71.1(2) 2_775 3_575 ?
O2 Gd1 N4 94.2(2) . 3_575 ?
O1 Gd1 N4 25.6(2) 3_575 3_575 ?
O1 Gd1 N4 120.0(3) 2_775 3_575 ?
O1 Gd1 N4 93.9(3) . 3_575 ?
N2 Gd1 N4 92.5(3) . 3_575 ?
N2 Gd1 N4 72.7(3) 2_775 3_575 ?
N2 Gd1 N4 165.9(2) 3_575 3_575 ?
N1 Gd1 N4 122.02(19) . 3_575 ?
O2 Gd1 N4 94.2(2) 3_575 2_775 ?
O2 Gd1 N4 23.5(2) 2_775 2_775 ?
O2 Gd1 N4 71.1(2) . 2_775 ?
O1 Gd1 N4 93.9(3) 3_575 2_775 ?
O1 Gd1 N4 25.6(2) 2_775 2_775 ?
O1 Gd1 N4 120.0(3) . 2_775 ?
N2 Gd1 N4 72.7(3) . 2_775 ?
N2 Gd1 N4 165.9(2) 2_775 2_775 ?
N2 Gd1 N4 92.5(3) 3_575 2_775 ?
N1 Gd1 N4 122.02(19) . 2_775 ?
N4 Gd1 N4 94.5(3) 3_575 2_775 ?
N1 C1 C2 113.3(9) . . ?
N1 C1 H1A 108.9 . . ?
C2 C1 H1A 108.9 . . ?
N1 C1 H1B 108.9 . . ?
C2 C1 H1B 108.9 . . ?
H1A C1 H1B 107.7 . . ?
N3 C2 N2 111.5(10) . . ?
N3 C2 C1 127.9(10) . . ?
N2 C2 C1 120.0(9) . . ?
N3 C3 C4 130.0(12) . . ?
N3 C3 C8 107.6(11) . . ?
C4 C3 C8 122.4(13) . . ?
C5 C4 C3 110.9(13) . . ?
C5 C4 H4A 124.5 . . ?
C3 C4 H4A 124.5 . . ?
C4 C5 C6 129.0(15) . . ?
C4 C5 H5A 115.5 . . ?
C6 C5 H5A 115.5 . . ?
C7 C6 C5 119.7(15) . . ?
C7 C6 H6A 120.1 . . ?
C5 C6 H6A 120.1 . . ?
C6 C7 C8 115.2(13) . . ?
C6 C7 H7A 122.4 . . ?
C8 C7 H7A 122.4 . . ?
C7 C8 N2 132.3(11) . . ?
C7 C8 C3 122.4(13) . . ?
N2 C8 C3 105.0(11) . . ?
C1 N1 C1 110.9(6) 2_775 . ?
C1 N1 C1 110.9(6) 2_775 3_575 ?
C1 N1 C1 110.9(6) . 3_575 ?
C1 N1 Gd1 108.0(7) 2_775 . ?
C1 N1 Gd1 108.0(7) . . ?
C1 N1 Gd1 108.0(7) 3_575 . ?
C2 N2 C8 106.3(9) . . ?
C2 N2 Gd1 117.9(7) . . ?
C8 N2 Gd1 133.9(8) . . ?
C2 N3 C3 109.2(10) . . ?
C2 N3 H3A 125.4 . . ?
C3 N3 H3A 125.4 . . ?
O3 N4 O2 129.8(10) . . ?
O3 N4 O1 116.3(9) . . ?
O2 N4 O1 113.7(9) . . ?
O3 N4 Gd1 172.7(9) . . ?
O2 N4 Gd1 55.7(5) . . ?
O1 N4 Gd1 58.0(5) . . ?
N4 O1 Gd1 96.4(5) . . ?
N4 O2 Gd1 100.9(6) . . ?

loop_
_geom_bond_atom_site_label_1
_geom_bond_atom_site_label_2
_geom_bond_distance
_geom_bond_site_symmetry_2
_geom_bond_publ_flag
Gd1 O2 2.503(7) 3_575 ?
Gd1 O2 2.503(7) 2_775 ?
Gd1 O2 2.503(7) . ?
Gd1 O1 2.540(8) 3_575 ?
Gd1 O1 2.540(8) 2_775 ?
Gd1 O1 2.540(8) . ?
Gd1 N2 2.539(9) . ?
Gd1 N2 2.539(9) 2_775 ?
Gd1 N2 2.539(9) 3_575 ?
Gd1 N1 2.734(14) . ?
Gd1 N4 2.977(10) 3_575 ?
Gd1 N4 2.977(10) 2_775 ?
C1 N1 1.433(10) . ?
C1 C2 1.476(16) . ?
C1 H1A 0.9700 . ?
C1 H1B 0.9700 . ?
C2 N3 1.330(13) . ?
C2 N2 1.366(14) . ?
C3 N3 1.365(17) . ?
C3 C4 1.381(18) . ?
C3 C8 1.441(18) . ?
C4 C5 1.37(2) . ?
C4 H4A 0.9300 . ?
C5 C6 1.381(19) . ?
C5 H5A 0.9300 . ?
C6 C7 1.366(18) . ?
C6 H6A 0.9300 . ?
C7 C8 1.39(2) . ?
C7 H7A 0.9300 . ?
C8 N2 1.435(17) . ?
N1 C1 1.433(10) 2_775 ?
N1 C1 1.433(10) 3_575 ?
N3 H3A 0.8600 . ?
N4 O3 1.146(14) . ?
N4 O2 1.207(10) . ?
N4 O1 1.296(12) . ?

loop_
_geom_torsion_atom_site_label_1
_geom_torsion_atom_site_label_2
_geom_torsion_atom_site_label_3
_geom_torsion_atom_site_label_4
_geom_torsion
_geom_torsion_site_symmetry_1
_geom_torsion_site_symmetry_2
_geom_torsion_site_symmetry_3
_geom_torsion_site_symmetry_4
_geom_torsion_publ_flag
N1 C1 C2 N3 -149.0(10) . . . . ?
N1 C1 C2 N2 21.5(14) . . . . ?
N3 C3 C4 C5 -177.0(13) . . . . ?
C8 C3 C4 C5 -0.4(19) . . . . ?
C3 C4 C5 C6 -4(2) . . . . ?
C4 C5 C6 C7 3(3) . . . . ?
C5 C6 C7 C8 2(2) . . . . ?
C6 C7 C8 N2 -178.0(13) . . . . ?
C6 C7 C8 C3 -6.0(19) . . . . ?
N3 C3 C8 C7 -177.2(11) . . . . ?
C4 C3 C8 C7 5(2) . . . . ?
N3 C3 C8 N2 -3.4(13) . . . . ?
C4 C3 C8 N2 179.3(12) . . . . ?
C2 C1 N1 C1 76.2(15) . . . 2_775 ?
C2 C1 N1 C1 -160.2(10) . . . 3_575 ?
C2 C1 N1 Gd1 -42.0(10) . . . . ?
O2 Gd1 N1 C1 13.5(6) 3_575 . . 2_775 ?
O2 Gd1 N1 C1 -106.5(6) 2_775 . . 2_775 ?
O2 Gd1 N1 C1 133.5(6) . . . 2_775 ?
O1 Gd1 N1 C1 -27.6(6) 3_575 . . 2_775 ?
O1 Gd1 N1 C1 -147.6(6) 2_775 . . 2_775 ?
O1 Gd1 N1 C1 92.4(6) . . . 2_775 ?
N2 Gd1 N1 C1 -85.1(6) . . . 2_775 ?
N2 Gd1 N1 C1 34.9(6) 2_775 . . 2_775 ?
N2 Gd1 N1 C1 154.9(6) 3_575 . . 2_775 ?
N4 Gd1 N1 C1 -10.0(6) 3_575 . . 2_775 ?
N4 Gd1 N1 C1 -130.0(6) 2_775 . . 2_775 ?
O2 Gd1 N1 C1 133.5(6) 3_575 . . . ?
O2 Gd1 N1 C1 13.5(6) 2_775 . . . ?
O2 Gd1 N1 C1 -106.5(6) . . . . ?
O1 Gd1 N1 C1 92.4(6) 3_575 . . . ?
O1 Gd1 N1 C1 -27.6(6) 2_775 . . . ?
O1 Gd1 N1 C1 -147.6(6) . . . . ?
N2 Gd1 N1 C1 34.9(6) . . . . ?
N2 Gd1 N1 C1 154.9(6) 2_775 . . . ?
N2 Gd1 N1 C1 -85.1(6) 3_575 . . . ?
N4 Gd1 N1 C1 110.0(6) 3_575 . . . ?
N4 Gd1 N1 C1 -10.0(6) 2_775 . . . ?
O2 Gd1 N1 C1 -106.5(6) 3_575 . . 3_575 ?
O2 Gd1 N1 C1 133.5(6) 2_775 . . 3_575 ?
O2 Gd1 N1 C1 13.5(6) . . . 3_575 ?
O1 Gd1 N1 C1 -147.6(6) 3_575 . . 3_575 ?
O1 Gd1 N1 C1 92.4(6) 2_775 . . 3_575 ?
O1 Gd1 N1 C1 -27.6(6) . . . 3_575 ?
N2 Gd1 N1 C1 154.9(6) . . . 3_575 ?
N2 Gd1 N1 C1 -85.1(6) 2_775 . . 3_575 ?
N2 Gd1 N1 C1 34.9(6) 3_575 . . 3_575 ?
N4 Gd1 N1 C1 -130.0(6) 3_575 . . 3_575 ?
N4 Gd1 N1 C1 110.0(6) 2_775 . . 3_575 ?
N3 C2 N2 C8 -7.3(12) . . . . ?
C1 C2 N2 C8 -179.2(10) . . . . ?
N3 C2 N2 Gd1 -173.4(6) . . . . ?
C1 C2 N2 Gd1 14.8(12) . . . . ?
C7 C8 N2 C2 179.3(14) . . . . ?
C3 C8 N2 C2 6.3(12) . . . . ?
C7 C8 N2 Gd1 -18(2) . . . . ?
C3 C8 N2 Gd1 169.1(7) . . . . ?
O2 Gd1 N2 C2 -158.3(6) 3_575 . . . ?
O2 Gd1 N2 C2 139.2(7) 2_775 . . . ?
O2 Gd1 N2 C2 108.4(7) . . . . ?
O1 Gd1 N2 C2 -143.3(7) 3_575 . . . ?
O1 Gd1 N2 C2 88.2(7) 2_775 . . . ?
O1 Gd1 N2 C2 -35.5(15) . . . . ?
N2 Gd1 N2 C2 -78.1(6) 2_775 . . . ?
N2 Gd1 N2 C2 26.0(7) 3_575 . . . ?
N1 Gd1 N2 C2 -26.1(6) . . . . ?
N4 Gd1 N2 C2 -151.0(7) 3_575 . . . ?
N4 Gd1 N2 C2 115.1(7) 2_775 . . . ?
O2 Gd1 N2 C8 40.4(10) 3_575 . . . ?
O2 Gd1 N2 C8 -22.1(10) 2_775 . . . ?
O2 Gd1 N2 C8 -52.9(12) . . . . ?
O1 Gd1 N2 C8 55.4(10) 3_575 . . . ?
O1 Gd1 N2 C8 -73.1(10) 2_775 . . . ?
O1 Gd1 N2 C8 163.1(11) . . . . ?
N2 Gd1 N2 C8 120.6(11) 2_775 . . . ?
N2 Gd1 N2 C8 -135.4(11) 3_575 . . . ?
N1 Gd1 N2 C8 172.6(10) . . . . ?
N4 Gd1 N2 C8 47.7(10) 3_575 . . . ?
N4 Gd1 N2 C8 -46.2(10) 2_775 . . . ?
N2 C2 N3 C3 5.2(12) . . . . ?
C1 C2 N3 C3 176.3(10) . . . . ?
C4 C3 N3 C2 176.1(13) . . . . ?
C8 C3 N3 C2 -0.9(13) . . . . ?
O2 Gd1 N4 O3 131(6) 3_575 . . . ?
O2 Gd1 N4 O3 -159(6) 2_775 . . . ?
O2 Gd1 N4 O3 -140(6) . . . . ?
O1 Gd1 N4 O3 127(6) 3_575 . . . ?
O1 Gd1 N4 O3 -110(6) 2_775 . . . ?
O1 Gd1 N4 O3 40(6) . . . . ?
N2 Gd1 N4 O3 -111(6) . . . . ?
N2 Gd1 N4 O3 57(6) 2_775 . . . ?
N2 Gd1 N4 O3 -44(6) 3_575 . . . ?
N1 Gd1 N4 O3 -3(6) . . . . ?
N4 Gd1 N4 O3 130(6) 3_575 . . . ?
N4 Gd1 N4 O3 -136(6) 2_775 . . . ?
O2 Gd1 N4 O2 -88.3(7) 3_575 . . . ?
O2 Gd1 N4 O2 -18.9(6) 2_775 . . . ?
O1 Gd1 N4 O2 -92.5(6) 3_575 . . . ?
O1 Gd1 N4 O2 30.3(6) 2_775 . . . ?
O1 Gd1 N4 O2 -179.8(10) . . . . ?
N2 Gd1 N4 O2 29.3(16) . . . . ?
N2 Gd1 N4 O2 -163.1(6) 2_775 . . . ?
N2 Gd1 N4 O2 95.9(6) 3_575 . . . ?
N1 Gd1 N4 O2 137.2(5) . . . . ?
N4 Gd1 N4 O2 -90.3(5) 3_575 . . . ?
N4 Gd1 N4 O2 4.6(6) 2_775 . . . ?
O2 Gd1 N4 O1 91.5(6) 3_575 . . . ?
O2 Gd1 N4 O1 160.9(6) 2_775 . . . ?
O2 Gd1 N4 O1 179.8(10) . . . . ?
O1 Gd1 N4 O1 87.3(5) 3_575 . . . ?
O1 Gd1 N4 O1 -149.9(6) 2_775 . . . ?
N2 Gd1 N4 O1 -150.8(11) . . . . ?
N2 Gd1 N4 O1 16.7(6) 2_775 . . . ?
N2 Gd1 N4 O1 -84.3(6) 3_575 . . . ?
N1 Gd1 N4 O1 -43.0(7) . . . . ?
N4 Gd1 N4 O1 89.6(7) 3_575 . . . ?
N4 Gd1 N4 O1 -175.6(6) 2_775 . . . ?
O3 N4 O1 Gd1 -174.8(10) . . . . ?
O2 N4 O1 Gd1 0.2(9) . . . . ?
O2 Gd1 O1 N4 -80.3(6) 3_575 . . . ?
O2 Gd1 O1 N4 -21.8(7) 2_775 . . . ?
O2 Gd1 O1 N4 -0.1(5) . . . . ?
O1 Gd1 O1 N4 -106.3(5) 3_575 . . . ?
O1 Gd1 O1 N4 33.8(8) 2_775 . . . ?
N2 Gd1 O1 N4 152.4(10) . . . . ?
N2 Gd1 O1 N4 -162.0(7) 2_775 . . . ?
N2 Gd1 O1 N4 87.4(6) 3_575 . . . ?
N1 Gd1 O1 N4 143.7(6) . . . . ?
N4 Gd1 O1 N4 -92.4(7) 3_575 . . . ?
N4 Gd1 O1 N4 5.1(7) 2_775 . . . ?
O3 N4 O2 Gd1 173.9(12) . . . . ?
O1 N4 O2 Gd1 -0.2(10) . . . . ?
O2 Gd1 O2 N4 83.7(7) 3_575 . . . ?
O2 Gd1 O2 N4 160.1(6) 2_775 . . . ?
O1 Gd1 O2 N4 100.8(6) 3_575 . . . ?
O1 Gd1 O2 N4 -148.4(6) 2_775 . . . ?
O1 Gd1 O2 N4 0.1(6) . . . . ?
N2 Gd1 O2 N4 -168.4(6) . . . . ?
N2 Gd1 O2 N4 18.6(7) 2_775 . . . ?
N2 Gd1 O2 N4 -77.7(6) 3_575 . . . ?
N1 Gd1 O2 N4 -58.1(6) . . . . ?
N4 Gd1 O2 N4 91.5(5) 3_575 . . . ?
N4 Gd1 O2 N4 -175.2(7) 2_775 . . . ?
